data_7222684
loop_
_publ_author_name
'Weil, M.'

_publ_section_title
;
 Hydrothermal single crystal growth and crystal structures of the
 mercury(II) selenates(VI) Hg Se O4, Hg Se O4 * (Hg O) and Hg Se O4 * 2(Hg
 O)
;
_journal_name_full
;
Zeitschrift fuer Naturforschung, Teil B. Anorganische Chemie, Organische 
Chemie (42,1987-)
;
_journal_page_first 1043
_journal_page_last 1050
_journal_volume 57
_journal_year 2002
_chemical_formula_sum 'Hg3 O6 Se'
_chemical_name_systematic 'Hg (Se O4) (Hg O)2'
_space_group_IT_number 154
_symmetry_space_group_name_Hall 'P 32 2"'
_symmetry_space_group_name_H-M 'P 32 2 1'
_cell_angle_alpha 90
_cell_angle_beta 90
_cell_angle_gamma 120
_cell_formula_units_Z 3
_cell_length_a 7.1643
_cell_length_b 7.1643
_cell_length_c 10.101
_cell_volume 448.996
_citation_journal_id_ASTM ZNBSEN
_cod_data_source_file Weil_ZNBSEN_2002_588.cif
_cod_data_source_block Hg3O6Se1
_cod_original_formula_sum 'Hg3 O6 Se1'
_cod_database_code 7222684

loop_
_symmetry_equiv_pos_as_xyz
x,y,z
-y,x-y,z+2/3
-x+y,-x,z+1/3
y,x,-z
-x,-x+y,-z+2/3
x-y,-y,-z+1/3

loop_
_atom_site_label
_atom_site_type_symbol
_atom_site_fract_x
_atom_site_fract_y
_atom_site_fract_z
_atom_site_occupancy
_atom_site_U_iso_or_equiv
O5 O-2 0.606 0.839 0.5582 0.5 0.0
O2 O-2 0.716 0.764 0.7386 0.5 0.0
Se1 Se+6 0.77942 0 0.6667 1 0.0
O4 O-2 0.588 0.93 0.5516 0.5 0.0
O3 O-2 0.904 0.891 0.7441 0.5 0.0
Hg2 Hg+2 0.29993 0 0.6667 1 0.0
Hg1 Hg+2 0.81048 0.49524 0.69174 1 0.0
O1 O-2 0.843 0.5137 0.95 1 0.0
